data_7708638
loop_
_publ_author_name
'Biancalana, Lorenzo'
'Zanda, Emanuele'
'Hadiji, Mouna'
'Zacchini, Stefano'
'Pratesi, Alessandro'
'Pampaloni, Guido'
'Dyson, Paul J.'
'Marchetti, Fabio'

_publ_section_title
;
 Role of the (pseudo)halido ligand in ruthenium(II) <i>p</i>-cymene
 \a-amino acid complexes in speciation, protein reactivity and
 cytotoxicity.
;
_journal_name_full 'Dalton transactions (Cambridge, England : 2003)'
_journal_paper_doi 10.1039/d1dt03274g
_journal_year 2021
_chemical_absolute_configuration ad
_chemical_formula_sum 'C15 H22 N4 O3 Ru'
_chemical_formula_weight 407.43
_space_group_crystal_system orthorhombic
_space_group_IT_number 19
_space_group_name_Hall 'P 2ac 2ab'
_space_group_name_H-M_alt 'P 21 21 21'
_atom_sites_solution_hydrogens geom
_audit_creation_method SHELXL-2014/7
_audit_update_record
;
2021-08-23 deposited with the CCDC.	2021-10-22 downloaded from the CCDC.
;
_cell_angle_alpha 90
_cell_angle_beta 90
_cell_angle_gamma 90
_cell_formula_units_Z 4
_cell_length_a 7.1174(3)
_cell_length_b 9.9265(4)
_cell_length_c 23.0044(10)
_cell_measurement_reflns_used 9368
_cell_measurement_temperature 100(2)
_cell_measurement_theta_max 35.7825
_cell_measurement_theta_min 3.357
_cell_volume 1625.28(12)
_computing_cell_refinement 'APEX3 (Bruker AXS, 2015)'
_computing_data_collection 'APEX3 (Bruker AXS, 2015)'
_computing_data_reduction 'SAINT (Bruker AXS, 2015)'
_computing_molecular_graphics 'ORTEPIII (Johnson, 1996)'
_computing_publication_material 'XCIF 2014/2 (Bruker AXS, 2014)'
_computing_structure_refinement 'SHELXL-2014/7 (Sheldrick, 2014)'
_computing_structure_solution 'SHELXT (Sheldrick, 2015)'
_diffrn_ambient_temperature 100(2)
_diffrn_measured_fraction_theta_full 1.000
_diffrn_measured_fraction_theta_max 1.000
_diffrn_measurement_device_type 'PHOTON100 area detector'
_diffrn_measurement_method 'phi and omega scans'
_diffrn_radiation_type MoK\a
_diffrn_radiation_wavelength 0.71073
_diffrn_reflns_av_R_equivalents 0.0611
_diffrn_reflns_av_unetI/netI 0.0235
_diffrn_reflns_Laue_measured_fraction_full 1.000
_diffrn_reflns_Laue_measured_fraction_max 1.000
_diffrn_reflns_limit_h_max 9
_diffrn_reflns_limit_h_min -9
_diffrn_reflns_limit_k_max 12
_diffrn_reflns_limit_k_min -12
_diffrn_reflns_limit_l_max 29
_diffrn_reflns_limit_l_min -29
_diffrn_reflns_number 33705
_diffrn_reflns_point_group_measured_fraction_full 1.000
_diffrn_reflns_point_group_measured_fraction_max 1.000
_diffrn_reflns_theta_full 25.242
_diffrn_reflns_theta_max 26.994
_diffrn_reflns_theta_min 1.770
_diffrn_source 'fine-focus sealed tube'
_exptl_absorpt_coefficient_mu 0.985
_exptl_absorpt_correction_T_max 0.7470
_exptl_absorpt_correction_T_min 0.6216
_exptl_absorpt_correction_type empirical
_exptl_absorpt_process_details
; 
 Data were corrected for Lorentz polarization and absorption
 effects (empirical absorption correction SADABS).
 R(int) =  0.1570 (selected reflections only, before parameter refinement)
 R(int) =  0.0563 (selected reflections only, after parameter refinement)
;
_exptl_crystal_colour yellow
_exptl_crystal_density_diffrn 1.665
_exptl_crystal_description prism
_exptl_crystal_F_000 832
_exptl_crystal_size_max 0.160
_exptl_crystal_size_mid 0.130
_exptl_crystal_size_min 0.100
_refine_diff_density_max 0.304
_refine_diff_density_min -0.385
_refine_diff_density_rms 0.058
_refine_ls_abs_structure_details
;
 Flack x determined using 1422 quotients [(I+)-(I-)]/[(I+)+(I-)]
 (Parsons, Flack and Wagner, Acta Cryst. B69 (2013) 249-259).
;
_refine_ls_abs_structure_Flack -0.011(7)
_refine_ls_extinction_method none
_refine_ls_goodness_of_fit_ref 1.123
_refine_ls_hydrogen_treatment constr
_refine_ls_matrix_type full
_refine_ls_number_parameters 212
_refine_ls_number_reflns 3539
_refine_ls_number_restraints 0
_refine_ls_restrained_S_all 1.123
_refine_ls_R_factor_all 0.0160
_refine_ls_R_factor_gt 0.0150
_refine_ls_shift/su_max 0.003
_refine_ls_shift/su_mean 0.000
_refine_ls_structure_factor_coef Fsqd
_refine_ls_weighting_details 'w=1/[\s^2^(Fo^2^)+(0.0175P)^2^+0.1444P] where P=(Fo^2^+2Fc^2^)/3'
_refine_ls_weighting_scheme calc
_refine_ls_wR_factor_gt 0.0372
_refine_ls_wR_factor_ref 0.0374
_reflns_Friedel_coverage 0.724
_reflns_Friedel_fraction_full 1.000
_reflns_Friedel_fraction_max 1.000
_reflns_number_gt 3457
_reflns_number_total 3539
_reflns_threshold_expression 'I > 2\s(I)'
_cod_data_source_file d1dt03274g2.cif
_cod_data_source_block 2c
_cod_database_code 7708638
_shelx_shelxl_version_number 2014/7
_shelx_space_group_comment
;
The symmetry employed for this shelxl refinement is uniquely defined
by the following loop, which should always be used as a source of
symmetry information in preference to the above space-group names.
They are only intended as comments.
;
_shelx_estimated_absorpt_t_min 0.858
_shelx_estimated_absorpt_t_max 0.908

loop_
_space_group_symop_operation_xyz
'x, y, z'
'-x+1/2, -y, z+1/2'
'-x, y+1/2, -z+1/2'
'x+1/2, -y+1/2, -z'

loop_
_atom_site_label
_atom_site_type_symbol
_atom_site_fract_x
_atom_site_fract_y
_atom_site_fract_z
_atom_site_U_iso_or_equiv
_atom_site_adp_type
_atom_site_occupancy
_atom_site_site_symmetry_order
_atom_site_calc_flag
_atom_site_refinement_flags_posn
_atom_site_refinement_flags_adp
_atom_site_refinement_flags_occupancy
_atom_site_disorder_assembly
_atom_site_disorder_group
Ru1 Ru 0.55643(3) 0.65152(2) 0.63215(2) 0.00897(5) Uani 1 1 d . . . . .
N1 N 0.6788(3) 0.5555(2) 0.70547(9) 0.0112(4) Uani 1 1 d . . . . .
H1 H 0.6458 0.4580 0.7016 0.013 Uiso 1 1 calc R U . . .
N2 N 0.3339(3) 0.5233(2) 0.65791(10) 0.0200(5) Uani 1 1 d . . . . .
N3 N 0.2430(3) 0.46595(19) 0.62425(10) 0.0149(4) Uani 1 1 d . . . . .
N4 N 0.1442(3) 0.4054(2) 0.59220(11) 0.0256(5) Uani 1 1 d . . . . .
O1 O 0.4497(3) 0.77091(15) 0.69905(7) 0.0154(3) Uani 1 1 d . . . . .
O2 O 0.3706(3) 0.76809(18) 0.79245(9) 0.0273(5) Uani 1 1 d . . . . .
O3 O 0.9058(3) 0.4205(2) 0.80489(11) 0.0351(6) Uani 1 1 d . . . . .
H3 H 0.7990 0.3869 0.7993 0.053 Uiso 1 1 calc R U . . .
C1 C 0.4564(4) 0.7216(2) 0.75068(11) 0.0166(5) Uani 1 1 d . . . . .
C2 C 0.5856(4) 0.6020(2) 0.76047(10) 0.0144(5) Uani 1 1 d . . . . .
H2 H 0.5119 0.5259 0.7776 0.017 Uiso 1 1 calc R U . . .
C3 C 0.7469(5) 0.6396(3) 0.80193(13) 0.0333(7) Uani 1 1 d . . . . .
H3A H 0.7771 0.7367 0.7990 0.040 Uiso 1 1 calc R U . . .
H3B H 0.7137 0.6182 0.8427 0.040 Uiso 1 1 calc R U . . .
C4 C 0.9107(4) 0.5540(3) 0.78148(13) 0.0251(6) Uani 1 1 d . . . . .
H4 H 1.0316 0.5986 0.7925 0.030 Uiso 1 1 calc R U . . .
C5 C 0.8863(4) 0.5588(4) 0.71606(13) 0.0279(7) Uani 1 1 d . . . . .
H5A H 0.9418 0.6423 0.7000 0.033 Uiso 1 1 calc R U . . .
H5B H 0.9480 0.4804 0.6976 0.033 Uiso 1 1 calc R U . . .
C11 C 0.6676(4) 0.8313(2) 0.58966(10) 0.0151(5) Uani 1 1 d . . . . .
C12 C 0.4919(4) 0.7958(2) 0.56367(11) 0.0166(6) Uani 1 1 d . . . . .
H12 H 0.3819 0.8575 0.5686 0.020 Uiso 1 1 calc R U . . .
C13 C 0.4618(4) 0.6646(2) 0.54230(10) 0.0159(5) Uani 1 1 d . . . . .
H13 H 0.3306 0.6361 0.5327 0.019 Uiso 1 1 calc R U . . .
C14 C 0.6051(4) 0.5639(2) 0.54599(11) 0.0137(5) Uani 1 1 d . . . . .
C15 C 0.7777(4) 0.6003(3) 0.57171(11) 0.0149(5) Uani 1 1 d . . . . .
H15 H 0.8687 0.5276 0.5824 0.018 Uiso 1 1 calc R U . . .
C16 C 0.8099(4) 0.7338(2) 0.59258(11) 0.0147(5) Uani 1 1 d . . . . .
H16 H 0.9219 0.7514 0.6177 0.018 Uiso 1 1 calc R U . . .
C17 C 0.6956(4) 0.9691(2) 0.61526(11) 0.0204(6) Uani 1 1 d . . . . .
H17A H 0.7748 0.9623 0.6500 0.031 Uiso 1 1 calc R U . . .
H17B H 0.5735 1.0074 0.6259 0.031 Uiso 1 1 calc R U . . .
H17C H 0.7569 1.0274 0.5866 0.031 Uiso 1 1 calc R U . . .
C18 C 0.5691(4) 0.4249(2) 0.52094(10) 0.0153(5) Uani 1 1 d . . . . .
H18 H 0.4299 0.4128 0.5180 0.018 Uiso 1 1 calc R U . . .
C19 C 0.6495(5) 0.4198(3) 0.45914(11) 0.0222(6) Uani 1 1 d . . . . .
H19A H 0.5994 0.4952 0.4364 0.033 Uiso 1 1 calc R U . . .
H19B H 0.6135 0.3346 0.4407 0.033 Uiso 1 1 calc R U . . .
H19C H 0.7867 0.4262 0.4608 0.033 Uiso 1 1 calc R U . . .
C20 C 0.6452(5) 0.3100(2) 0.55745(13) 0.0242(6) Uani 1 1 d . . . . .
H20A H 0.7822 0.3178 0.5603 0.036 Uiso 1 1 calc R U . . .
H20B H 0.6127 0.2239 0.5392 0.036 Uiso 1 1 calc R U . . .
H20C H 0.5901 0.3140 0.5964 0.036 Uiso 1 1 calc R U . . .

loop_
_atom_site_aniso_label
_atom_site_aniso_U_11
_atom_site_aniso_U_22
_atom_site_aniso_U_33
_atom_site_aniso_U_23
_atom_site_aniso_U_13
_atom_site_aniso_U_12
Ru1 0.01007(8) 0.00961(7) 0.00725(8) 0.00057(7) -0.00053(8) 0.00051(7)
N1 0.0115(10) 0.0115(9) 0.0106(10) 0.0005(7) -0.0009(8) 0.0019(8)
N2 0.0206(12) 0.0235(11) 0.0160(11) 0.0037(9) 0.0037(10) -0.0049(10)
N3 0.0097(9) 0.0132(9) 0.0218(12) 0.0040(9) 0.0059(9) 0.0039(8)
N4 0.0158(12) 0.0259(11) 0.0352(14) -0.0116(11) -0.0040(11) -0.0011(10)
O1 0.0194(9) 0.0132(7) 0.0136(8) 0.0006(6) 0.0037(9) 0.0049(9)
O2 0.0472(14) 0.0143(9) 0.0203(11) -0.0018(7) 0.0163(10) 0.0032(9)
O3 0.0345(14) 0.0276(10) 0.0433(13) 0.0163(10) -0.0216(11) -0.0066(9)
C1 0.0213(14) 0.0111(10) 0.0173(12) -0.0017(9) 0.0054(12) -0.0019(11)
C2 0.0210(14) 0.0137(10) 0.0084(10) -0.0011(8) 0.0020(10) -0.0030(10)
C3 0.0433(18) 0.0356(16) 0.0209(14) -0.0057(14) -0.0145(13) -0.0021(16)
C4 0.0246(16) 0.0238(12) 0.0269(15) 0.0113(11) -0.0144(12) -0.0091(12)
C5 0.0096(13) 0.0480(18) 0.0261(16) 0.0140(14) -0.0033(11) 0.0009(12)
C11 0.0226(13) 0.0151(11) 0.0077(10) 0.0026(9) 0.0027(10) -0.0034(11)
C12 0.0255(15) 0.0145(10) 0.0097(12) 0.0034(9) -0.0025(10) 0.0019(9)
C13 0.0221(13) 0.0176(11) 0.0080(10) 0.0020(9) -0.0039(10) -0.0006(13)
C14 0.0201(14) 0.0148(11) 0.0063(11) 0.0015(9) 0.0017(9) -0.0003(9)
C15 0.0172(13) 0.0171(11) 0.0104(12) 0.0026(9) 0.0040(10) 0.0009(10)
C16 0.0161(12) 0.0192(12) 0.0088(11) 0.0016(9) 0.0032(10) -0.0024(10)
C17 0.0276(14) 0.0156(11) 0.0181(14) 0.0003(9) -0.0012(11) -0.0030(11)
C18 0.0201(12) 0.0139(10) 0.0119(11) -0.0015(8) 0.0024(11) -0.0023(11)
C19 0.0357(17) 0.0157(12) 0.0151(13) -0.0041(10) 0.0072(12) -0.0055(12)
C20 0.0359(17) 0.0152(12) 0.0215(14) 0.0020(10) 0.0004(13) -0.0003(11)

loop_
_atom_type_symbol
_atom_type_description
_atom_type_scat_dispersion_real
_atom_type_scat_dispersion_imag
_atom_type_scat_source
C C 0.0033 0.0016 'International Tables Vol C Tables 4.2.6.8 and 6.1.1.4'
H H 0.0000 0.0000 'International Tables Vol C Tables 4.2.6.8 and 6.1.1.4'
N N 0.0061 0.0033 'International Tables Vol C Tables 4.2.6.8 and 6.1.1.4'
O O 0.0106 0.0060 'International Tables Vol C Tables 4.2.6.8 and 6.1.1.4'
Ru Ru -1.2594 0.8363 'International Tables Vol C Tables 4.2.6.8 and 6.1.1.4'

loop_
_geom_angle_atom_site_label_1
_geom_angle_atom_site_label_2
_geom_angle_atom_site_label_3
_geom_angle
_geom_angle_site_symmetry_1
_geom_angle_site_symmetry_3
_geom_angle_publ_flag
O1 Ru1 N2 82.10(8) . . ?
O1 Ru1 N1 79.54(7) . . ?
N2 Ru1 N1 79.33(9) . . ?
O1 Ru1 C15 150.89(9) . . ?
N2 Ru1 C15 125.72(9) . . ?
N1 Ru1 C15 96.11(9) . . ?
O1 Ru1 C13 123.61(8) . . ?
N2 Ru1 C13 94.02(10) . . ?
N1 Ru1 C13 155.14(8) . . ?
C15 Ru1 C13 68.23(10) . . ?
O1 Ru1 C12 94.77(8) . . ?
N2 Ru1 C12 116.11(10) . . ?
N1 Ru1 C12 162.90(9) . . ?
C15 Ru1 C12 80.98(10) . . ?
C13 Ru1 C12 37.73(9) . . ?
O1 Ru1 C16 113.37(9) . . ?
N2 Ru1 C16 164.10(9) . . ?
N1 Ru1 C16 99.23(9) . . ?
C15 Ru1 C16 38.42(9) . . ?
C13 Ru1 C16 80.64(10) . . ?
C12 Ru1 C16 68.04(10) . . ?
O1 Ru1 C11 89.88(8) . . ?
N2 Ru1 C11 152.63(10) . . ?
N1 Ru1 C11 125.01(9) . . ?
C15 Ru1 C11 68.92(10) . . ?
C13 Ru1 C11 68.80(9) . . ?
C12 Ru1 C11 38.28(9) . . ?
C16 Ru1 C11 37.51(9) . . ?
O1 Ru1 C14 161.84(8) . . ?
N2 Ru1 C14 97.64(9) . . ?
N1 Ru1 C14 118.38(9) . . ?
C15 Ru1 C14 37.80(10) . . ?
C13 Ru1 C14 38.23(9) . . ?
C12 Ru1 C14 68.91(9) . . ?
C16 Ru1 C14 68.91(9) . . ?
C11 Ru1 C14 82.07(9) . . ?
C5 N1 C2 107.0(2) . . ?
C5 N1 Ru1 121.60(17) . . ?
C2 N1 Ru1 110.51(15) . . ?
C5 N1 H1 105.5 . . ?
C2 N1 H1 105.5 . . ?
Ru1 N1 H1 105.5 . . ?
N3 N2 Ru1 121.76(19) . . ?
N2 N3 N4 176.5(3) . . ?
C1 O1 Ru1 116.86(15) . . ?
C4 O3 H3 109.5 . . ?
O2 C1 O1 124.1(2) . . ?
O2 C1 C2 118.6(2) . . ?
O1 C1 C2 117.2(2) . . ?
N1 C2 C1 112.49(19) . . ?
N1 C2 C3 105.5(2) . . ?
C1 C2 C3 110.7(2) . . ?
N1 C2 H2 109.3 . . ?
C1 C2 H2 109.3 . . ?
C3 C2 H2 109.3 . . ?
C4 C3 C2 104.2(2) . . ?
C4 C3 H3A 110.9 . . ?
C2 C3 H3A 110.9 . . ?
C4 C3 H3B 110.9 . . ?
C2 C3 H3B 110.9 . . ?
H3A C3 H3B 108.9 . . ?
O3 C4 C5 113.6(3) . . ?
O3 C4 C3 112.5(3) . . ?
C5 C4 C3 101.7(2) . . ?
O3 C4 H4 109.6 . . ?
C5 C4 H4 109.6 . . ?
C3 C4 H4 109.6 . . ?
N1 C5 C4 105.9(2) . . ?
N1 C5 H5A 110.6 . . ?
C4 C5 H5A 110.6 . . ?
N1 C5 H5B 110.6 . . ?
C4 C5 H5B 110.6 . . ?
H5A C5 H5B 108.7 . . ?
C16 C11 C12 118.8(2) . . ?
C16 C11 C17 120.9(2) . . ?
C12 C11 C17 120.3(2) . . ?
C16 C11 Ru1 71.11(14) . . ?
C12 C11 Ru1 70.67(14) . . ?
C17 C11 Ru1 128.08(17) . . ?
C13 C12 C11 120.4(2) . . ?
C13 C12 Ru1 71.12(13) . . ?
C11 C12 Ru1 71.05(14) . . ?
C13 C12 H12 119.1 . . ?
C11 C12 H12 119.1 . . ?
Ru1 C12 H12 119.1 . . ?
C12 C13 C14 121.1(2) . . ?
C12 C13 Ru1 71.16(13) . . ?
C14 C13 Ru1 71.42(14) . . ?
C12 C13 H13 118.7 . . ?
C14 C13 H13 118.7 . . ?
Ru1 C13 H13 118.7 . . ?
C15 C14 C13 117.9(2) . . ?
C15 C14 C18 122.6(2) . . ?
C13 C14 C18 119.5(2) . . ?
C15 C14 Ru1 69.94(14) . . ?
C13 C14 Ru1 70.36(13) . . ?
C18 C14 Ru1 132.64(17) . . ?
C14 C15 C16 121.2(2) . . ?
C14 C15 Ru1 72.26(14) . . ?
C16 C15 Ru1 71.48(15) . . ?
C14 C15 H15 118.9 . . ?
C16 C15 H15 118.9 . . ?
Ru1 C15 H15 118.9 . . ?
C11 C16 C15 120.6(2) . . ?
C11 C16 Ru1 71.39(15) . . ?
C15 C16 Ru1 70.11(15) . . ?
C11 C16 H16 118.9 . . ?
C15 C16 H16 118.9 . . ?
Ru1 C16 H16 118.9 . . ?
C11 C17 H17A 109.5 . . ?
C11 C17 H17B 109.5 . . ?
H17A C17 H17B 109.5 . . ?
C11 C17 H17C 109.5 . . ?
H17A C17 H17C 109.5 . . ?
H17B C17 H17C 109.5 . . ?
C20 C18 C14 114.4(2) . . ?
C20 C18 C19 110.8(2) . . ?
C14 C18 C19 108.6(2) . . ?
C20 C18 H18 107.6 . . ?
C14 C18 H18 107.6 . . ?
C19 C18 H18 107.6 . . ?
C18 C19 H19A 109.5 . . ?
C18 C19 H19B 109.5 . . ?
H19A C19 H19B 109.5 . . ?
C18 C19 H19C 109.5 . . ?
H19A C19 H19C 109.5 . . ?
H19B C19 H19C 109.5 . . ?
C18 C20 H20A 109.5 . . ?
C18 C20 H20B 109.5 . . ?
H20A C20 H20B 109.5 . . ?
C18 C20 H20C 109.5 . . ?
H20A C20 H20C 109.5 . . ?
H20B C20 H20C 109.5 . . ?

loop_
_geom_bond_atom_site_label_1
_geom_bond_atom_site_label_2
_geom_bond_distance
_geom_bond_site_symmetry_2
_geom_bond_publ_flag
Ru1 O1 2.0857(17) . ?
Ru1 N2 2.116(2) . ?
Ru1 N1 2.124(2) . ?
Ru1 C15 2.162(3) . ?
Ru1 C13 2.178(2) . ?
Ru1 C12 2.178(2) . ?
Ru1 C16 2.180(3) . ?
Ru1 C11 2.183(2) . ?
Ru1 C14 2.192(2) . ?
N1 C5 1.497(3) . ?
N1 C2 1.501(3) . ?
N1 H1 1.0000 . ?
N2 N3 1.158(3) . ?
N3 N4 1.183(3) . ?
O1 C1 1.286(3) . ?
O2 C1 1.229(3) . ?
O3 C4 1.431(3) . ?
O3 H3 0.8400 . ?
C1 C2 1.519(3) . ?
C2 C3 1.538(4) . ?
C2 H2 1.0000 . ?
C3 C4 1.517(5) . ?
C3 H3A 0.9900 . ?
C3 H3B 0.9900 . ?
C4 C5 1.516(4) . ?
C4 H4 1.0000 . ?
C5 H5A 0.9900 . ?
C5 H5B 0.9900 . ?
C11 C16 1.403(4) . ?
C11 C12 1.430(4) . ?
C11 C17 1.502(3) . ?
C12 C13 1.408(3) . ?
C12 H12 1.0000 . ?
C13 C14 1.431(4) . ?
C13 H13 1.0000 . ?
C14 C15 1.411(4) . ?
C14 C18 1.518(3) . ?
C15 C16 1.429(3) . ?
C15 H15 1.0000 . ?
C16 H16 1.0000 . ?
C17 H17A 0.9800 . ?
C17 H17B 0.9800 . ?
C17 H17C 0.9800 . ?
C18 C20 1.516(3) . ?
C18 C19 1.533(3) . ?
C18 H18 1.0000 . ?
C19 H19A 0.9800 . ?
C19 H19B 0.9800 . ?
C19 H19C 0.9800 . ?
C20 H20A 0.9800 . ?
C20 H20B 0.9800 . ?
C20 H20C 0.9800 . ?

loop_
_geom_hbond_atom_site_label_D
_geom_hbond_atom_site_label_H
_geom_hbond_atom_site_label_A
_geom_hbond_distance_DH
_geom_hbond_distance_HA
_geom_hbond_distance_DA
_geom_hbond_angle_DHA
_geom_hbond_site_symmetry_A
N1 H1 O2 1.00 1.89 2.875(3) 166.3 3_646
O3 H3 O1 0.84 2.11 2.935(3) 166.6 3_646
C2 H2 O1 1.00 2.60 3.425(3) 139.5 3_646
C5 H5B N3 0.99 2.70 3.429(4) 131.0 1_655

loop_
_geom_torsion_atom_site_label_1
_geom_torsion_atom_site_label_2
_geom_torsion_atom_site_label_3
_geom_torsion_atom_site_label_4
_geom_torsion
_geom_torsion_site_symmetry_1
_geom_torsion_site_symmetry_2
_geom_torsion_site_symmetry_3
_geom_torsion_site_symmetry_4
_geom_torsion_publ_flag
Ru1 O1 C1 O2 -166.5(2) . . . . ?
Ru1 O1 C1 C2 16.1(3) . . . . ?
C5 N1 C2 C1 123.9(2) . . . . ?
Ru1 N1 C2 C1 -10.5(2) . . . . ?
C5 N1 C2 C3 3.1(3) . . . . ?
Ru1 N1 C2 C3 -131.31(19) . . . . ?
O2 C1 C2 N1 179.3(2) . . . . ?
O1 C1 C2 N1 -3.2(3) . . . . ?
O2 C1 C2 C3 -62.9(3) . . . . ?
O1 C1 C2 C3 114.6(3) . . . . ?
N1 C2 C3 C4 -26.2(3) . . . . ?
C1 C2 C3 C4 -148.1(2) . . . . ?
C2 C3 C4 O3 -83.4(3) . . . . ?
C2 C3 C4 C5 38.5(3) . . . . ?
C2 N1 C5 C4 21.3(3) . . . . ?
Ru1 N1 C5 C4 149.52(17) . . . . ?
O3 C4 C5 N1 84.0(3) . . . . ?
C3 C4 C5 N1 -37.1(3) . . . . ?
C16 C11 C12 C13 1.0(4) . . . . ?
C17 C11 C12 C13 -176.7(2) . . . . ?
Ru1 C11 C12 C13 -53.2(2) . . . . ?
C16 C11 C12 Ru1 54.2(2) . . . . ?
C17 C11 C12 Ru1 -123.5(2) . . . . ?
C11 C12 C13 C14 0.0(4) . . . . ?
Ru1 C12 C13 C14 -53.2(2) . . . . ?
C11 C12 C13 Ru1 53.2(2) . . . . ?
C12 C13 C14 C15 0.0(3) . . . . ?
Ru1 C13 C14 C15 -53.1(2) . . . . ?
C12 C13 C14 C18 -178.3(2) . . . . ?
Ru1 C13 C14 C18 128.6(2) . . . . ?
C12 C13 C14 Ru1 53.1(2) . . . . ?
C13 C14 C15 C16 -1.0(3) . . . . ?
C18 C14 C15 C16 177.2(2) . . . . ?
Ru1 C14 C15 C16 -54.3(2) . . . . ?
C13 C14 C15 Ru1 53.29(19) . . . . ?
C18 C14 C15 Ru1 -128.5(2) . . . . ?
C12 C11 C16 C15 -2.0(4) . . . . ?
C17 C11 C16 C15 175.7(2) . . . . ?
Ru1 C11 C16 C15 52.0(2) . . . . ?
C12 C11 C16 Ru1 -54.0(2) . . . . ?
C17 C11 C16 Ru1 123.7(2) . . . . ?
C14 C15 C16 C11 2.1(4) . . . . ?
Ru1 C15 C16 C11 -52.6(2) . . . . ?
C14 C15 C16 Ru1 54.6(2) . . . . ?
C15 C14 C18 C20 41.5(3) . . . . ?
C13 C14 C18 C20 -140.3(3) . . . . ?
Ru1 C14 C18 C20 -50.5(4) . . . . ?
C15 C14 C18 C19 -82.8(3) . . . . ?
C13 C14 C18 C19 95.3(3) . . . . ?
Ru1 C14 C18 C19 -174.9(2) . . . . ?
